data_2016722
loop_
_publ_author_name
'Wang, Yan'
'Shen, Ying-Zhong'

_publ_section_title
;A novel three-dimensional heterometallic coordination polymer:
 poly[[hexaaquabis[\m~3~-3,5-dicarboxylatopyrazolato-\k^5^<i>O</i>^3^,<i>N</i>^2^:<i>N</i>^1^,<i>O</i>^5^:<i>O</i>^5'^](\m~2~-oxalato-\k^4^<i>O</i>^1^,<i>O</i>^2^:<i>O</i>^1'^,<i>O</i>^2'^)copper(II)dierbium(III)]
 trihydrate]
;
_journal_coeditor_code HJ3077
_journal_issue 8
_journal_name_full 'Acta Crystallographica Section C'
_journal_page_first m283
_journal_page_last m285
_journal_paper_doi 10.1107/S0108270108017630
_journal_volume 64
_journal_year 2008
_chemical_formula_iupac '[Cu Er2 (C5 H N2 O4)2 (C2 O4) (H2 O)6], 3H2 O'
_chemical_formula_moiety 'C12 H14 Cu Er2 N4 O18, 3(H2 O)'
_chemical_formula_sum 'C12 H20 Cu Er2 N4 O21'
_chemical_formula_weight 954.38
_chemical_name_systematic
;
poly[[hexaaquabis[\m~3~-3,5-dicarboxylatopyrazolato-
\k^5^O^3^,N^2^:N^1^,O^5^:O^5'^](\m~2~-oxalato-
\k^4^O^1^,O^2^:O^1'^,O^2'^)copper(II)dierbium(III)] trihydrate]
;
_space_group_IT_number 15
_symmetry_cell_setting monoclinic
_symmetry_space_group_name_Hall '-C 2yc'
_symmetry_space_group_name_H-M 'C 1 2/c 1'
_atom_sites_solution_hydrogens geom
_atom_sites_solution_primary direct
_atom_sites_solution_secondary difmap
_audit_creation_method SHELXL-97
_cell_angle_alpha 90.00
_cell_angle_beta 125.607(4)
_cell_angle_gamma 90.00
_cell_formula_units_Z 8
_cell_length_a 37.829(9)
_cell_length_b 6.9457(16)
_cell_length_c 22.772(5)
_cell_measurement_temperature 295(2)
_cell_volume 4864.6(19)
_computing_cell_refinement 'SMART (Bruker, 2000)'
_computing_data_collection 'SMART (Bruker, 2000)'
_computing_data_reduction 'SAINT (Bruker, 2000)'
_computing_molecular_graphics 'SHELXTL (Sheldrick, 2008)'
_computing_publication_material 'SHELXTL (Sheldrick, 2008)'
_computing_structure_refinement 'SHELXL97 (Sheldrick, 2008)'
_computing_structure_solution 'SHELXS97 (Sheldrick, 2008)'
_diffrn_ambient_temperature 295(2)
_diffrn_measured_fraction_theta_full 0.998
_diffrn_measured_fraction_theta_max 0.998
_diffrn_measurement_device_type 'Bruker SMART APEX CCD area-detector'
_diffrn_measurement_method '\f and \w'
_diffrn_radiation_monochromator graphite
_diffrn_radiation_source 'fine-focus sealed tube'
_diffrn_radiation_type MoK\a
_diffrn_radiation_wavelength 0.71073
_diffrn_reflns_av_R_equivalents 0.0739
_diffrn_reflns_av_sigmaI/netI 0.1093
_diffrn_reflns_limit_h_max 44
_diffrn_reflns_limit_h_min -43
_diffrn_reflns_limit_k_max 8
_diffrn_reflns_limit_k_min -7
_diffrn_reflns_limit_l_max 19
_diffrn_reflns_limit_l_min -26
_diffrn_reflns_number 11670
_diffrn_reflns_theta_full 25.00
_diffrn_reflns_theta_max 25.00
_diffrn_reflns_theta_min 2.20
_exptl_absorpt_coefficient_mu 7.810
_exptl_absorpt_correction_T_max 0.21
_exptl_absorpt_correction_T_min 0.07
_exptl_absorpt_correction_type multi-scan
_exptl_absorpt_process_details '(SADABS; Bruker, 2000)'
_exptl_crystal_colour purple-red
_exptl_crystal_density_diffrn 2.606
_exptl_crystal_density_method 'not measured'
_exptl_crystal_description block
_exptl_crystal_F_000 3624
_exptl_crystal_size_max 0.4
_exptl_crystal_size_mid 0.3
_exptl_crystal_size_min 0.2
_refine_diff_density_max 1.539
_refine_diff_density_min -0.891
_refine_ls_extinction_method none
_refine_ls_goodness_of_fit_ref 0.863
_refine_ls_hydrogen_treatment constr
_refine_ls_matrix_type full
_refine_ls_number_parameters 310
_refine_ls_number_reflns 4281
_refine_ls_number_restraints 0
_refine_ls_restrained_S_all 0.863
_refine_ls_R_factor_all 0.0743
_refine_ls_R_factor_gt 0.0463
_refine_ls_shift/su_max 0.001
_refine_ls_shift/su_mean 0.000
_refine_ls_structure_factor_coef Fsqd
_refine_ls_weighting_details 'calc w=1/[\s^2^(Fo^2^)+(0.01P)^2^] where P=(Fo^2^+2Fc^2^)/3'
_refine_ls_weighting_scheme calc
_refine_ls_wR_factor_gt 0.0733
_refine_ls_wR_factor_ref 0.0800
_reflns_number_gt 3070
_reflns_number_total 4281
_reflns_threshold_expression I>2\s(I)
_cod_data_source_file hj3077.cif
_cod_data_source_block I
_cod_depositor_comments
;
The following automatic conversions were performed:
'_symmetry_cell_setting' value 'Monoclinic' changed to 'monoclinic'
according to '/home/saulius/struct/CIF-dictionaries/cif_core.dic'
dictionary named 'cif_core.dic' version 2.4.1 from 2010-06-29.

Automatic conversion script
Id: cif_fix_enum 1527 2010-12-29 10:47:43Z saulius 

The following automatic conversions were performed:

'_symmetry_cell_setting' value 'Monoclinic' changed to 'monoclinic'
according to /home/saulius/struct/CIF-dictionaries/cif_core.dic
dictionary named 'cif_core.dic' version 2.4.1 from 2010-06-29.

Automatic conversion script
Id: cif_fix_values 1715 2011-07-08 13:25:40Z adriana 
;
_cod_original_sg_symbol_H-M 'C 2/c'
_cod_database_code 2016722
_cod_database_fobs_code 2016722

loop_
_symmetry_equiv_pos_as_xyz
'x, y, z'
'-x, y, -z+1/2'
'x+1/2, y+1/2, z'
'-x+1/2, y+1/2, -z+1/2'
'-x, -y, -z'
'x, -y, z-1/2'
'-x+1/2, -y+1/2, -z'
'x+1/2, -y+1/2, z-1/2'

loop_
_atom_site_type_symbol
_atom_site_label
_atom_site_fract_x
_atom_site_fract_y
_atom_site_fract_z
_atom_site_U_iso_or_equiv
_atom_site_adp_type
_atom_site_calc_flag
_atom_site_refinement_flags
_atom_site_occupancy
Cu Cu1 0.75392(4) 0.99618(19) -0.00235(7) 0.0223(3) Uani d . 1
Er Er1 0.807097(16) 1.03018(7) 0.23411(3) 0.02228(15) Uani d . 1
Er Er2 1.003527(15) 0.76470(7) 0.38941(3) 0.01919(14) Uani d . 1
C C1 0.6683(3) 1.1134(14) -0.0793(6) 0.018(2) Uani d . 1
C C2 0.6866(3) 1.1376(16) -0.0026(6) 0.0235(13) Uani d . 1
C C3 0.6713(3) 1.2018(14) 0.0364(6) 0.022(3) Uani d . 1
H H3 0.6437 1.2464 0.0195 0.027 Uiso d R 1
C C4 0.7078(3) 1.1832(15) 0.1070(5) 0.021(3) Uani d . 1
C C5 0.7157(4) 1.2328(17) 0.1785(6) 0.027(3) Uani d . 1
N N1 0.7288(3) 1.0917(12) 0.0431(4) 0.0235(13) Uani d . 1
N N2 0.7422(3) 1.1173(12) 0.1114(4) 0.0235(13) Uani d . 1
O O1 0.6961(2) 1.0535(10) -0.0904(3) 0.0224(18) Uani d . 1
O O2 0.6304(2) 1.1490(11) -0.1273(4) 0.032(2) Uani d . 1
O O3 0.7505(2) 1.1632(11) 0.2324(4) 0.035(2) Uani d . 1
O O4 0.6889(2) 1.3355(11) 0.1785(4) 0.030(2) Uani d . 1
C C6 0.8205(3) 0.8548(15) -0.0056(6) 0.0215(18) Uani d . 1
C C7 0.8382(3) 0.8709(14) 0.0706(6) 0.0215(18) Uani d . 1
C C8 0.8769(4) 0.8305(15) 0.1366(6) 0.032(3) Uani d . 1
H H8 0.9022 0.7802 0.1449 0.039 Uiso d R 1
C C9 0.8691(3) 0.8802(15) 0.1867(6) 0.023(3) Uani d . 1
C C10 0.8952(3) 0.8658(15) 0.2658(6) 0.023(3) Uani d . 1
N N3 0.8102(3) 0.9429(12) 0.0832(4) 0.023(2) Uani d . 1
N N4 0.8285(3) 0.9498(12) 0.1537(5) 0.024(2) Uani d . 1
O O5 0.7792(2) 0.8912(10) -0.0494(4) 0.0279(19) Uani d . 1
O O6 0.8425(2) 0.8092(10) -0.0271(4) 0.0287(19) Uani d . 1
O O7 0.8764(2) 0.9096(11) 0.2951(4) 0.030(2) Uani d . 1
O O8 0.9339(2) 0.8076(10) 0.2994(4) 0.0276(19) Uani d . 1
C C11 1.0000 0.892(2) 0.2500 0.0266(8) Uani d S 1
C C12 1.0000 0.668(2) 0.2500 0.0266(8) Uani d S 1
C C13 0.9952(4) 1.0891(14) 0.4771(6) 0.0266(8) Uani d . 1
O O9 0.7736(2) 0.7417(11) 0.1827(4) 0.036(2) Uani d . 1
H H9A 0.7632 0.6856 0.2066 0.043 Uiso d R 1
H H9B 0.7495 0.7646 0.1356 0.043 Uiso d R 1
O O10 0.8408(2) 1.2042(10) 0.3435(4) 0.036(2) Uani d . 1
H H10A 0.8368 1.1601 0.3781 0.043 Uiso d R 1
H H10B 0.8695 1.2480 0.3657 0.043 Uiso d R 1
O O11 0.8260(2) 1.3370(11) 0.2208(4) 0.042(2) Uani d . 1
H H11A 0.8064 1.3776 0.1734 0.050 Uiso d R 1
H H11B 0.8550 1.3304 0.2364 0.050 Uiso d R 1
O O12 1.0016(2) 0.9713(10) 0.3011(4) 0.0266(8) Uani d . 1
O O13 1.0062(2) 0.5922(9) 0.3046(4) 0.0266(8) Uani d . 1
O O14 0.9925(2) 1.0680(9) 0.4205(4) 0.0266(8) Uani d . 1
O O15 1.0096(2) 0.7572(10) 0.4989(4) 0.0266(8) Uani d . 1
O O16 0.9640(2) 0.4938(10) 0.3838(4) 0.0316(19) Uani d . 1
H H16A 0.9809 0.4309 0.4287 0.038 Uiso d R 1
H H16B 0.9581 0.4113 0.3462 0.038 Uiso d R 1
O O17 1.0567(2) 0.5282(11) 0.4596(4) 0.037(2) Uani d . 1
H H17A 1.0714 0.5586 0.5088 0.044 Uiso d R 1
H H17B 1.0772 0.5266 0.4488 0.044 Uiso d R 1
O O18 1.0706(2) 0.9117(10) 0.4474(4) 0.040(2) Uani d . 1
H H18A 1.0898 0.9023 0.4982 0.048 Uiso d R 1
H H18B 1.0864 0.8743 0.4294 0.048 Uiso d R 1
O O19 0.9306(3) 0.2694(12) 0.2718(4) 0.065(3) Uani d . 1
H H19A 0.9123 0.3255 0.2257 0.077 Uiso d R 1
H H19B 0.9512 0.2034 0.2693 0.077 Uiso d R 1
O O20 0.8911(3) 0.5464(13) 0.3839(6) 0.081(4) Uani d . 1
H H20A 0.9024 0.6515 0.3743 0.097 Uiso d R 1
H H20B 0.8668 0.5847 0.3828 0.097 Uiso d R 1
O O21 1.0688(2) 1.2537(10) 0.3914(4) 0.0312(19) Uani d . 1
H H21A 1.0866 1.3021 0.3790 0.037 Uiso d R 1
H H21B 1.0400 1.2320 0.3505 0.037 Uiso d R 1

loop_
_atom_site_aniso_label
_atom_site_aniso_U_11
_atom_site_aniso_U_22
_atom_site_aniso_U_33
_atom_site_aniso_U_12
_atom_site_aniso_U_13
_atom_site_aniso_U_23
Cu1 0.0202(7) 0.0318(8) 0.0155(7) 0.0033(7) 0.0108(6) 0.0003(7)
Er1 0.0190(3) 0.0342(3) 0.0140(3) 0.0012(3) 0.0098(2) 0.0018(2)
Er2 0.0205(3) 0.0224(3) 0.0154(3) 0.0021(2) 0.0109(2) 0.0003(2)
C1 0.023(6) 0.018(6) 0.020(7) 0.006(5) 0.017(6) 0.009(5)
C2 0.018(3) 0.038(4) 0.015(3) 0.000(3) 0.010(3) -0.003(3)
C3 0.016(6) 0.028(7) 0.025(7) 0.009(5) 0.013(6) 0.002(5)
C4 0.013(6) 0.037(7) 0.014(6) 0.000(5) 0.007(5) -0.005(5)
C5 0.030(7) 0.038(8) 0.022(7) -0.001(6) 0.020(6) 0.003(6)
N1 0.018(3) 0.038(4) 0.015(3) 0.000(3) 0.010(3) -0.003(3)
N2 0.018(3) 0.038(4) 0.015(3) 0.000(3) 0.010(3) -0.003(3)
O1 0.020(4) 0.031(5) 0.016(4) 0.009(3) 0.011(4) 0.007(3)
O2 0.023(5) 0.050(5) 0.020(5) 0.015(4) 0.010(4) 0.008(4)
O3 0.029(5) 0.062(6) 0.015(4) 0.013(4) 0.012(4) 0.003(4)
O4 0.024(4) 0.052(6) 0.013(4) 0.014(4) 0.010(4) 0.002(4)
C6 0.024(5) 0.019(4) 0.018(5) -0.001(4) 0.010(4) 0.003(4)
C7 0.024(5) 0.019(4) 0.018(5) -0.001(4) 0.010(4) 0.003(4)
C8 0.035(8) 0.034(8) 0.030(8) -0.005(6) 0.020(7) 0.000(6)
C9 0.017(6) 0.024(7) 0.030(7) -0.008(5) 0.015(6) 0.002(5)
C10 0.024(7) 0.028(7) 0.021(7) -0.009(5) 0.014(6) -0.003(5)
N3 0.019(5) 0.035(6) 0.015(5) 0.006(4) 0.010(5) 0.005(4)
N4 0.025(5) 0.027(6) 0.023(6) 0.009(4) 0.015(5) 0.012(4)
O5 0.020(4) 0.049(5) 0.012(4) 0.001(4) 0.008(4) -0.006(4)
O6 0.024(4) 0.042(5) 0.023(5) -0.001(4) 0.016(4) -0.009(4)
O7 0.021(4) 0.050(6) 0.021(5) 0.005(4) 0.014(4) 0.010(4)
O8 0.020(4) 0.031(5) 0.030(5) 0.007(4) 0.013(4) 0.004(4)
C11 0.0407(19) 0.022(2) 0.023(2) 0.000 0.0221(18) 0.000
C12 0.0407(19) 0.022(2) 0.023(2) 0.000 0.0221(18) 0.000
C13 0.0407(19) 0.022(2) 0.023(2) 0.000 0.0221(18) 0.000
O9 0.042(5) 0.048(5) 0.022(5) -0.011(4) 0.021(4) -0.004(4)
O10 0.033(5) 0.055(6) 0.024(5) -0.014(4) 0.019(4) -0.002(4)
O11 0.046(5) 0.056(6) 0.025(5) -0.008(4) 0.022(5) 0.002(4)
O12 0.0407(19) 0.022(2) 0.023(2) 0.000 0.0221(18) 0.000
O13 0.0407(19) 0.022(2) 0.023(2) 0.000 0.0221(18) 0.000
O14 0.0407(19) 0.022(2) 0.023(2) 0.000 0.0221(18) 0.000
O15 0.0407(19) 0.022(2) 0.023(2) 0.000 0.0221(18) 0.000
O16 0.036(5) 0.032(5) 0.018(4) 0.000(4) 0.010(4) 0.011(4)
O17 0.037(5) 0.050(6) 0.021(5) 0.014(4) 0.016(4) 0.005(4)
O18 0.022(4) 0.050(6) 0.040(6) 0.004(4) 0.013(5) -0.001(4)
O19 0.070(7) 0.061(7) 0.027(5) 0.022(6) 0.008(5) -0.001(5)
O20 0.065(7) 0.068(7) 0.140(11) 0.021(6) 0.077(8) 0.041(7)
O21 0.023(4) 0.035(5) 0.040(5) -0.006(4) 0.022(4) -0.010(4)

loop_
_atom_type_symbol
_atom_type_description
_atom_type_scat_dispersion_real
_atom_type_scat_dispersion_imag
_atom_type_scat_source
C C 0.0033 0.0016 'International Tables Vol C Tables 4.2.6.8 and 6.1.1.4'
H H 0.0000 0.0000 'International Tables Vol C Tables 4.2.6.8 and 6.1.1.4'
N N 0.0061 0.0033 'International Tables Vol C Tables 4.2.6.8 and 6.1.1.4'
O O 0.0106 0.0060 'International Tables Vol C Tables 4.2.6.8 and 6.1.1.4'
Cu Cu 0.3201 1.2651 'International Tables Vol C Tables 4.2.6.8 and 6.1.1.4'
Er Er -0.2586 4.9576 'International Tables Vol C Tables 4.2.6.8 and 6.1.1.4'

loop_
_geom_angle_atom_site_label_1
_geom_angle_atom_site_label_2
_geom_angle_atom_site_label_3
_geom_angle_site_symmetry_1
_geom_angle_site_symmetry_3
_geom_angle
_geom_angle_publ_flag
N1 Cu1 N3 . . 97.3(4) y
N1 Cu1 O5 . . 178.5(3) ?
N3 Cu1 O5 . . 82.8(3) y
N1 Cu1 O1 . . 82.6(3) y
N3 Cu1 O1 . . 179.5(3) ?
O5 Cu1 O1 . . 97.2(3) y
N1 Cu1 Er1 . . 49.1(3) y
N3 Cu1 Er1 . . 48.4(2) y
O5 Cu1 Er1 . . 130.9(2) y
O1 Cu1 Er1 . . 131.58(19) y
O9 Er1 O7 . . 95.0(3) y
O9 Er1 O3 . . 96.3(3) y
O7 Er1 O3 . . 151.3(2) y
O9 Er1 O11 . . 148.8(3) y
O7 Er1 O11 . . 94.8(3) y
O3 Er1 O11 . . 89.0(3) y
O9 Er1 O4 . 4_645 70.8(2) y
O7 Er1 O4 . 4_645 77.8(2) y
O3 Er1 O4 . 4_645 81.1(3) y
O11 Er1 O4 . 4_645 140.3(3) y
O9 Er1 O10 . . 141.4(2) y
O7 Er1 O10 . . 79.9(3) y
O3 Er1 O10 . . 74.9(2) y
O11 Er1 O10 . . 69.6(2) y
O4 Er1 O10 4_645 . 70.8(2) y
O9 Er1 N4 . . 75.3(3) y
O7 Er1 N4 . . 67.2(3) y
O3 Er1 N4 . . 141.4(3) y
O11 Er1 N4 . . 81.4(3) y
O4 Er1 N4 4_645 . 128.1(3) y
O10 Er1 N4 . . 133.7(3) y
O9 Er1 N2 . . 75.5(3) y
O7 Er1 N2 . . 143.1(3) y
O3 Er1 N2 . . 65.5(3) y
O11 Er1 N2 . . 78.9(3) y
O4 Er1 N2 4_645 . 128.9(3) y
O10 Er1 N2 . . 129.2(3) y
N4 Er1 N2 . . 75.9(3) y
O9 Er1 Cu1 . . 67.49(17) y
O7 Er1 Cu1 . . 105.10(18) y
O3 Er1 Cu1 . . 103.59(18) y
O11 Er1 Cu1 . . 81.36(18) y
O4 Er1 Cu1 4_645 . 138.30(18) y
O10 Er1 Cu1 . . 150.87(17) y
N4 Er1 Cu1 . . 38.1(2) y
N2 Er1 Cu1 . . 38.12(19) y
O8 Er2 O18 . . 141.8(3) y
O8 Er2 O13 . . 84.5(2) y
O18 Er2 O13 . . 97.9(3) y
O8 Er2 O14 . . 80.4(2) y
O18 Er2 O14 . . 76.0(2) y
O13 Er2 O14 . . 144.9(2) y
O8 Er2 O17 . . 143.5(3) y
O18 Er2 O17 . . 72.6(3) y
O13 Er2 O17 . . 76.8(2) y
O14 Er2 O17 . . 130.9(3) y
O8 Er2 O16 . . 71.6(2) y
O18 Er2 O16 . . 146.6(2) y
O13 Er2 O16 . . 82.9(2) y
O14 Er2 O16 . . 121.1(2) y
O17 Er2 O16 . . 75.2(2) y
O8 Er2 O15 . . 108.1(2) y
O18 Er2 O15 . . 90.4(3) y
O13 Er2 O15 . . 147.1(2) y
O14 Er2 O15 . . 68.0(2) y
O17 Er2 O15 . . 75.5(2) y
O16 Er2 O15 . . 73.1(2) y
O8 Er2 O12 . . 73.2(2) y
O18 Er2 O12 . . 72.9(3) y
O13 Er2 O12 . . 67.2(2) y
O14 Er2 O12 . . 78.2(2) y
O17 Er2 O12 . . 125.0(2) y
O16 Er2 O12 . . 135.3(2) y
O15 Er2 O12 . . 145.1(2) y
O2 C1 O1 . . 124.0(10) ?
O2 C1 C2 . . 122.4(9) ?
O1 C1 C2 . . 113.5(9) ?
N1 C2 C3 . . 109.3(9) ?
N1 C2 C1 . . 114.9(9) ?
C3 C2 C1 . . 135.8(10) ?
C2 C3 C4 . . 102.1(8) ?
C2 C3 H3 . . 129.0 ?
C4 C3 H3 . . 129.0 ?
N2 C4 C3 . . 113.0(9) ?
N2 C4 C5 . . 115.1(9) ?
C3 C4 C5 . . 131.8(9) ?
O4 C5 O3 . . 127.8(10) ?
O4 C5 C4 . . 118.7(10) ?
O3 C5 C4 . . 113.6(10) ?
N2 N1 C2 . . 110.3(8) ?
N2 N1 Cu1 . . 135.5(7) ?
C2 N1 Cu1 . . 114.2(7) ?
C4 N2 N1 . . 105.4(8) ?
C4 N2 Er1 . . 116.8(7) ?
N1 N2 Er1 . . 137.0(6) ?
C1 O1 Cu1 . . 114.6(6) ?
C5 O3 Er1 . . 127.0(7) ?
C5 O4 Er1 . 4_655 133.2(7) ?
O6 C6 O5 . . 122.4(10) ?
O6 C6 C7 . . 123.3(10) ?
O5 C6 C7 . . 114.3(10) ?
N3 C7 C8 . . 108.1(10) ?
N3 C7 C6 . . 114.3(9) ?
C8 C7 C6 . . 137.6(11) ?
C9 C8 C7 . . 104.3(10) ?
C9 C8 H8 . . 128.1 ?
C7 C8 H8 . . 127.6 ?
N4 C9 C8 . . 110.6(10) ?
N4 C9 C10 . . 116.3(10) ?
C8 C9 C10 . . 133.1(10) ?
O8 C10 O7 . . 124.8(10) ?
O8 C10 C9 . . 118.7(10) ?
O7 C10 C9 . . 116.6(10) ?
N4 N3 C7 . . 110.5(8) ?
N4 N3 Cu1 . . 135.5(7) ?
C7 N3 Cu1 . . 113.9(7) ?
N3 N4 C9 . . 106.4(8) ?
N3 N4 Er1 . . 138.0(6) ?
C9 N4 Er1 . . 115.4(7) ?
C6 O5 Cu1 . . 114.1(7) ?
C10 O7 Er1 . . 124.4(7) ?
C10 O8 Er2 . . 159.5(7) ?
O12 C11 O12 . 2_755 128.1(14) ?
O12 C11 C12 . . 115.9(7) ?
O12 C11 C12 2_755 . 115.9(7) ?
O13 C12 O13 . 2_755 129.7(14) ?
O13 C12 C11 . . 115.2(7) ?
O13 C12 C11 2_755 . 115.2(7) ?
O14 C13 O15 . 5_776 127.2(9) ?
O14 C13 C13 . 5_776 117.2(12) ?
O15 C13 C13 5_776 5_776 115.6(11) ?
Er1 O9 H9A . . 111.5 ?
Er1 O9 H9B . . 108.5 ?
H9A O9 H9B . . 106.5 ?
Er1 O10 H10A . . 117.9 ?
Er1 O10 H10B . . 118.5 ?
H10A O10 H10B . . 110.7 ?
Er1 O11 H11A . . 109.4 ?
Er1 O11 H11B . . 106.7 ?
H11A O11 H11B . . 115.0 ?
C11 O12 Er2 . . 118.0(8) ?
C12 O13 Er2 . . 122.6(8) ?
C13 O14 Er2 . . 120.0(6) ?
C13 O15 Er2 5_776 . 119.1(6) ?
Er2 O16 H16A . . 107.6 ?
Er2 O16 H16B . . 109.9 ?
H16A O16 H16B . . 110.9 ?
Er2 O17 H17A . . 109.4 ?
Er2 O17 H17B . . 109.8 ?
H17A O17 H17B . . 107.9 ?
Er2 O18 H18A . . 118.4 ?
Er2 O18 H18B . . 113.3 ?
H18A O18 H18B . . 106.7 ?
H19A O19 H19B . . 103.7 ?
H20A O20 H20B . . 110.2 ?
H21A O21 H21B . . 112.3 ?

loop_
_geom_bond_atom_site_label_1
_geom_bond_atom_site_label_2
_geom_bond_site_symmetry_2
_geom_bond_distance
_geom_bond_publ_flag
Cu1 N1 . 1.887(8) y
Cu1 N3 . 1.907(8) y
Cu1 O5 . 1.945(7) y
Cu1 O1 . 1.964(6) y
Cu1 Er1 . 4.5260(18) y
Cu1 Er2 . 8.558(2) y
Er1 O9 . 2.295(7) y
Er1 O7 . 2.295(7) y
Er1 O3 . 2.310(7) y
Er1 O11 . 2.323(7) y
Er1 O4 4_645 2.338(7) y
Er1 O10 . 2.366(7) y
Er1 N4 . 2.459(8) y
Er1 N2 . 2.492(8) y
Er1 Er2 . 6.3657(16) y
Er2 O8 . 2.222(7) y
Er2 O18 . 2.308(7) y
Er2 O13 . 2.325(7) y
Er2 O14 . 2.336(7) y
Er2 O17 . 2.356(7) y
Er2 O16 . 2.360(7) y
Er2 O15 . 2.368(6) y
Er2 O12 . 2.438(7) y
C1 O2 . 1.221(11) ?
C1 O1 . 1.285(10) ?
C1 C2 . 1.465(14) ?
C2 N1 . 1.342(12) ?
C2 C3 . 1.385(12) ?
C3 C4 . 1.387(13) ?
C3 H3 . 0.9301 ?
C4 N2 . 1.328(11) ?
C4 C5 . 1.514(13) ?
C5 O4 . 1.240(11) ?
C5 O3 . 1.261(12) ?
N1 N2 . 1.337(11) ?
O4 Er1 4_655 2.338(7) ?
C6 O6 . 1.227(11) ?
C6 O5 . 1.299(12) ?
C6 C7 . 1.456(14) ?
C7 N3 . 1.343(12) ?
C7 C8 . 1.385(14) ?
C8 C9 . 1.379(14) ?
C8 H8 . 0.9297 ?
C9 N4 . 1.347(12) ?
C9 C10 . 1.470(14) ?
C10 O8 . 1.260(11) ?
C10 O7 . 1.262(11) ?
N3 N4 . 1.330(11) ?
C11 O12 . 1.254(9) ?
C11 O12 2_755 1.254(9) ?
C11 C12 . 1.557(19) ?
C12 O13 . 1.240(8) ?
C12 O13 2_755 1.240(8) ?
C13 O14 . 1.242(11) ?
C13 O15 5_776 1.258(11) ?
C13 C13 5_776 1.518(19) ?
O9 H9A . 0.9219 ?
O9 H9B . 0.9328 ?
O10 H10A . 0.9333 ?
O10 H10B . 0.9413 ?
O11 H11A . 0.9281 ?
O11 H11B . 0.9366 ?
O15 C13 5_776 1.258(11) ?
O16 H16A . 0.9400 ?
O16 H16B . 0.9425 ?
O17 H17A . 0.9406 ?
O17 H17B . 0.9430 ?
O18 H18A . 0.9427 ?
O18 H18B . 0.9363 ?
O19 H19A . 0.9419 ?
O19 H19B . 0.9322 ?
O20 H20A . 0.9349 ?
O20 H20B . 0.9414 ?
O21 H21A . 0.9319 ?
O21 H21B . 0.9458 ?

loop_
_geom_hbond_atom_site_label_D
_geom_hbond_atom_site_label_H
_geom_hbond_atom_site_label_A
_geom_hbond_site_symmetry_A
_geom_hbond_distance_DH
_geom_hbond_distance_HA
_geom_hbond_distance_DA
_geom_hbond_angle_DHA
O9 H9A O3 4_645 0.92 1.75 2.630(9) 158.5
O9 H9B O5 7_665 0.93 1.93 2.646(10) 132.0
O10 H10A O6 6_576 0.93 2.05 2.910(9) 151.9
O10 H10B O20 1_565 0.94 2.18 2.842(11) 126.7
O11 H11A O1 7_675 0.93 1.90 2.683(9) 141.0
O11 H11B O19 1_565 0.94 2.52 3.447(11) 172.6
O16 H16A O15 5_766 0.94 1.97 2.839(9) 153.7
O16 H16B O19 . 0.94 1.70 2.604(11) 160.9
O17 H17A O20 5_766 0.94 2.12 2.945(12) 146.4
O19 H19A O2 7_665 0.94 1.86 2.762(11) 160.7
O19 H19B O12 1_545 0.93 2.27 3.141(11) 155.0
O20 H20A O7 . 0.93 2.32 3.075(11) 138.0
O20 H20B O4 4_645 0.94 2.45 3.194(11) 136.0
O21 H21A O2 8_576 0.93 1.78 2.687(9) 165.1
O21 H21B O12 . 0.95 2.18 2.906(9) 132.8
